data_7212239
loop_
_publ_author_name
'Constable, Edwin C.'
'Zhang, Guoqi'
'Housecroft, Catherine E.'
'Neuburger, Markus'
'Zampese, Jennifer A.'

_publ_section_title
;
 Host--guest chemistry of a chiral Schiff base copper(ii) complex: can
 chiral information be transferred to the guest cation?
;
_journal_issue 6
_journal_name_full CrystEngComm
_journal_page_first 1764
_journal_paper_doi 10.1039/b922929a
_journal_volume 12
_journal_year 2010
_chemical_absolute_configuration ad
_chemical_formula_moiety 'C99 H124 Ba2 Cu4 I2 N8 O19, 2(I3), 0.5(H2 O)'
_chemical_formula_sum 'C99 H125 Ba2 Cu4 I8 N8 O19.5'
_chemical_formula_weight 3283.14
_chemical_name_systematic
;
?
;
_space_group_IT_number 4
_symmetry_cell_setting monoclinic
_symmetry_space_group_name_Hall 'P 2yb'
_symmetry_space_group_name_H-M 'P 1 21 1'
_atom_sites_solution_hydrogens geom
_atom_sites_solution_primary direct
_atom_sites_solution_secondary difmap
_audit_creation_method SHELXL-97
_cell_angle_alpha 90.00
_cell_angle_beta 95.94(3)
_cell_angle_gamma 90.00
_cell_formula_units_Z 2
_cell_length_a 18.444(4)
_cell_length_b 14.311(3)
_cell_length_c 21.715(4)
_cell_measurement_temperature 173(2)
_cell_volume 5701(2)
_computing_cell_refinement 'Stoe IPDS'
_computing_data_collection 'Stoe IPDS'
_computing_data_reduction 'Stoe IPDS'
_computing_molecular_graphics 'Bruker SHELXTL'
_computing_publication_material 'Bruker SHELXTL'
_computing_structure_refinement 'SHELXL-97 (Sheldrick, 1997)'
_computing_structure_solution 'SHELXS-97 (Sheldrick, 1990)'
_diffrn_ambient_temperature 173(2)
_diffrn_measured_fraction_theta_full 0.993
_diffrn_measured_fraction_theta_max 0.993
_diffrn_measurement_device_type 'Stoe IPDS'
_diffrn_measurement_method '\w scans'
_diffrn_radiation_monochromator graphite
_diffrn_radiation_source 'fine-focus sealed tube'
_diffrn_radiation_type MoK\a
_diffrn_radiation_wavelength 0.71073
_diffrn_reflns_av_R_equivalents 0.0882
_diffrn_reflns_av_sigmaI/netI 0.0370
_diffrn_reflns_limit_h_max 24
_diffrn_reflns_limit_h_min -24
_diffrn_reflns_limit_k_max 19
_diffrn_reflns_limit_k_min -19
_diffrn_reflns_limit_l_max 29
_diffrn_reflns_limit_l_min -29
_diffrn_reflns_number 233636
_diffrn_reflns_theta_full 28.50
_diffrn_reflns_theta_max 28.50
_diffrn_reflns_theta_min 1.80
_exptl_absorpt_coefficient_mu 3.644
_exptl_absorpt_correction_T_max 0.8679
_exptl_absorpt_correction_T_min 0.3705
_exptl_absorpt_correction_type multi-scan
_exptl_absorpt_process_details '(Blessing, 1951)'
_exptl_crystal_colour brown
_exptl_crystal_density_diffrn 1.912
_exptl_crystal_density_method 'not measured'
_exptl_crystal_description plate
_exptl_crystal_F_000 3165
_exptl_crystal_size_max 0.34
_exptl_crystal_size_mid 0.30
_exptl_crystal_size_min 0.04
_refine_diff_density_max 1.773
_refine_diff_density_min -2.325
_refine_diff_density_rms 0.185
_refine_ls_abs_structure_details 'Flack H D (1983), Acta Cryst. A39, 876-881'
_refine_ls_abs_structure_Flack 0.034(13)
_refine_ls_extinction_coef 0.00318(18)
_refine_ls_extinction_expression Fc^*^=kFc[1+0.001xFc^2^\l^3^/sin(2\q)]^-1/4^
_refine_ls_extinction_method SHELXL
_refine_ls_goodness_of_fit_ref 1.069
_refine_ls_hydrogen_treatment mixed
_refine_ls_matrix_type full
_refine_ls_number_parameters 1347
_refine_ls_number_reflns 28592
_refine_ls_number_restraints 3
_refine_ls_restrained_S_all 1.069
_refine_ls_R_factor_all 0.0522
_refine_ls_R_factor_gt 0.0511
_refine_ls_shift/su_max 0.007
_refine_ls_shift/su_mean 0.000
_refine_ls_structure_factor_coef Fsqd
_refine_ls_weighting_details 'calc w=1/[\s^2^(Fo^2^)+(0.0958P)^2^+7.6316P] where P=(Fo^2^+2Fc^2^)/3'
_refine_ls_weighting_scheme calc
_refine_ls_wR_factor_gt 0.1408
_refine_ls_wR_factor_ref 0.1422
_reflns_number_gt 27907
_reflns_number_total 28592
_reflns_threshold_expression >2sigma(I)
_cod_data_source_file b922929a.txt
_cod_data_source_block gq77
_cod_depositor_comments
;
The following automatic conversions were performed:

'_symmetry_cell_setting' value 'Monoclinic' changed to 'monoclinic'
according to /home/saulius/struct/CIF-dictionaries/cif_core.dic
dictionary named 'cif_core.dic' version 2.4.2 from 2011-04-26.

Automatic conversion script
Id: cif_fix_values 1891 2012-01-12 08:04:46Z andrius 
;
_cod_original_sg_symbol_Hall P2yb
_cod_original_sg_symbol_H-M P2(1)
_cod_original_formula_sum 'C99 H125 Ba2 Cu4 I8 N8 O19.50'
_cod_database_code 7212239

loop_
_symmetry_equiv_pos_as_xyz
'x, y, z'
'-x, y+1/2, -z'

loop_
_atom_site_label
_atom_site_type_symbol
_atom_site_fract_x
_atom_site_fract_y
_atom_site_fract_z
_atom_site_U_iso_or_equiv
_atom_site_adp_type
_atom_site_occupancy
_atom_site_symmetry_multiplicity
_atom_site_calc_flag
_atom_site_refinement_flags
_atom_site_disorder_assembly
_atom_site_disorder_group
Ba1A Ba 0.058277(16) 0.14755(3) 1.271914(14) 0.03391(8) Uani 1 1 d . . .
Cu1A Cu -0.03345(4) 0.18783(5) 1.41472(3) 0.03261(14) Uani 1 1 d . . .
Cu2A Cu 0.09997(3) 0.10900(5) 1.11271(3) 0.03113(14) Uani 1 1 d . . .
N1A N -0.0751(3) 0.2931(4) 1.4577(2) 0.0349(9) Uani 1 1 d . . .
N2A N -0.0758(2) 0.1119(3) 1.4759(2) 0.0324(9) Uani 1 1 d . . .
N3A N 0.1875(2) 0.0695(3) 1.0778(2) 0.0309(9) Uani 1 1 d . . .
N4A N 0.0490(2) 0.0604(4) 1.0362(2) 0.0317(9) Uani 1 1 d . . .
O1A O 0.0486(3) 0.3423(3) 1.25423(19) 0.0397(9) Uani 1 1 d . . .
O2A O 0.0021(2) 0.2666(3) 1.35240(18) 0.0365(8) Uani 1 1 d . . .
O3A O -0.0273(2) 0.0861(3) 1.35773(18) 0.0369(8) Uani 1 1 d . . .
O4A O -0.0176(2) -0.0277(3) 1.2651(2) 0.0400(9) Uani 1 1 d . . .
O5A O 0.2029(2) 0.2424(4) 1.28832(17) 0.0364(8) Uani 1 1 d . . .
O6A O 0.15342(19) 0.1630(3) 1.18511(18) 0.0353(8) Uani 1 1 d . . .
O7A O 0.01291(18) 0.1348(4) 1.15038(17) 0.0359(8) Uani 1 1 d . . .
O8A O -0.0899(2) 0.1907(4) 1.21418(19) 0.0437(10) Uani 1 1 d . . .
C1A C 0.1299(5) 0.4188(6) 1.1864(4) 0.0573(19) Uani 1 1 d . . .
H1A1 H 0.1313 0.4828 1.2025 0.086 Uiso 1 1 calc R . .
H1A2 H 0.1386 0.4196 1.1426 0.086 Uiso 1 1 calc R . .
H1A3 H 0.1677 0.3814 1.2099 0.086 Uiso 1 1 calc R . .
C2A C 0.0554(4) 0.3762(5) 1.1928(3) 0.0449(14) Uani 1 1 d . . .
H2AA H 0.0174 0.4238 1.1819 0.054 Uiso 1 1 calc R . .
H2AB H 0.0470 0.3238 1.1631 0.054 Uiso 1 1 calc R . .
C3A C 0.0231(3) 0.4021(5) 1.2962(3) 0.0354(11) Uani 1 1 d . . .
C4A C -0.0020(3) 0.3571(4) 1.3490(2) 0.0326(10) Uani 1 1 d . . .
C5A C -0.0324(3) 0.4151(4) 1.3922(3) 0.0336(10) Uani 1 1 d . . .
C6A C -0.0360(4) 0.5125(5) 1.3838(3) 0.0411(12) Uani 1 1 d . . .
H6AA H -0.0566 0.5503 1.4134 0.049 Uiso 1 1 calc R . .
C7A C -0.0101(3) 0.5534(5) 1.3336(3) 0.0402(12) Uani 1 1 d . . .
H7AA H -0.0121 0.6194 1.3288 0.048 Uiso 1 1 calc R . .
C8A C 0.0194(3) 0.4980(5) 1.2892(3) 0.0397(12) Uani 1 1 d . . .
H8AA H 0.0370 0.5265 1.2541 0.048 Uiso 1 1 calc R . .
C9A C -0.0678(3) 0.3789(4) 1.4440(3) 0.0336(10) Uani 1 1 d . . .
H9AA H -0.0873 0.4235 1.4701 0.040 Uiso 1 1 calc R . .
C10A C -0.1212(3) 0.2622(4) 1.5047(3) 0.0369(10) Uani 1 1 d . . .
H10A H -0.1708 0.2503 1.4829 0.044 Uiso 1 1 calc R . .
C11A C -0.1310(4) 0.3302(5) 1.5576(3) 0.0427(13) Uani 1 1 d . . .
H11A H -0.0830 0.3445 1.5804 0.051 Uiso 1 1 calc R . .
H11B H -0.1526 0.3893 1.5407 0.051 Uiso 1 1 calc R . .
C12A C -0.1806(4) 0.2866(6) 1.6013(3) 0.0526(16) Uani 1 1 d . . .
H12A H -0.2304 0.2809 1.5797 0.063 Uiso 1 1 calc R . .
H12B H -0.1832 0.3285 1.6373 0.063 Uiso 1 1 calc R . .
C13A C -0.1546(4) 0.1908(6) 1.6243(3) 0.0497(15) Uani 1 1 d . . .
H13A H -0.1908 0.1640 1.6499 0.060 Uiso 1 1 calc R . .
H13B H -0.1080 0.1978 1.6509 0.060 Uiso 1 1 calc R . .
C14A C -0.1435(3) 0.1234(5) 1.5719(3) 0.0418(13) Uani 1 1 d . . .
H14A H -0.1228 0.0639 1.5890 0.050 Uiso 1 1 calc R . .
H14B H -0.1909 0.1097 1.5478 0.050 Uiso 1 1 calc R . .
C15A C -0.0918(3) 0.1677(4) 1.5302(2) 0.0333(10) Uani 1 1 d . . .
H15A H -0.0446 0.1798 1.5559 0.040 Uiso 1 1 calc R . .
C16A C -0.0836(3) 0.0227(4) 1.4732(3) 0.0348(10) Uani 1 1 d . . .
H16A H -0.1010 -0.0067 1.5080 0.042 Uiso 1 1 calc R . .
C17A C -0.0687(3) -0.0369(5) 1.4227(3) 0.0370(11) Uani 1 1 d . . .
C18A C -0.0443(3) -0.0014(4) 1.3672(3) 0.0338(10) Uani 1 1 d . . .
C19A C -0.0381(3) -0.0662(4) 1.3181(3) 0.0344(10) Uani 1 1 d . . .
C20A C -0.0522(4) -0.1602(5) 1.3254(3) 0.0435(13) Uani 1 1 d . . .
H20A H -0.0469 -0.2026 1.2925 0.052 Uiso 1 1 calc R . .
C21A C -0.0744(4) -0.1929(5) 1.3812(3) 0.0449(13) Uani 1 1 d . . .
H21A H -0.0836 -0.2577 1.3862 0.054 Uiso 1 1 calc R . .
C22A C -0.0828(3) -0.1322(5) 1.4285(3) 0.0448(13) Uani 1 1 d . . .
H22A H -0.0986 -0.1552 1.4659 0.054 Uiso 1 1 calc R . .
C23A C -0.0362(4) -0.0758(5) 1.2076(3) 0.0492(15) Uani 1 1 d . . .
H23A H -0.0178 -0.1408 1.2115 0.059 Uiso 1 1 calc R . .
H23B H -0.0119 -0.0447 1.1746 0.059 Uiso 1 1 calc R . .
C24A C -0.1163(6) -0.0776(7) 1.1895(5) 0.085(4) Uani 1 1 d . . .
H24A H -0.1387 -0.1261 1.2132 0.127 Uiso 1 1 calc R . .
H24B H -0.1257 -0.0913 1.1451 0.127 Uiso 1 1 calc R . .
H24C H -0.1372 -0.0167 1.1981 0.127 Uiso 1 1 calc R . .
C25A C 0.2319(6) 0.3816(7) 1.3498(6) 0.074(3) Uani 1 1 d . . .
H25A H 0.2539 0.4036 1.3132 0.111 Uiso 1 1 calc R . .
H25B H 0.2613 0.4029 1.3873 0.111 Uiso 1 1 calc R . .
H25C H 0.1824 0.4069 1.3491 0.111 Uiso 1 1 calc R . .
C26A C 0.2288(4) 0.2784(7) 1.3493(3) 0.057(2) Uani 1 1 d . . .
H26A H 0.2780 0.2531 1.3621 0.069 Uiso 1 1 calc R . .
H26D H 0.1959 0.2570 1.3797 0.069 Uiso 1 1 calc R . .
C27A C 0.2528(3) 0.2307(4) 1.2463(2) 0.0324(10) Uani 1 1 d . . .
C28A C 0.2223(2) 0.1854(4) 1.1908(2) 0.0285(9) Uani 1 1 d . . .
C29A C 0.2715(3) 0.1646(4) 1.1460(2) 0.0342(11) Uani 1 1 d . . .
C30A C 0.3443(3) 0.1934(5) 1.1560(3) 0.0388(12) Uani 1 1 d . . .
H30A H 0.3761 0.1806 1.1254 0.047 Uiso 1 1 calc R . .
C31A C 0.3705(3) 0.2386(5) 1.2077(3) 0.0405(12) Uani 1 1 d . . .
H31A H 0.4203 0.2566 1.2134 0.049 Uiso 1 1 calc R . .
C32A C 0.3239(3) 0.2597(5) 1.2540(3) 0.0362(11) Uani 1 1 d . . .
H32A H 0.3420 0.2936 1.2900 0.043 Uiso 1 1 calc R . .
C33A C 0.2517(3) 0.1041(4) 1.0927(3) 0.0350(11) Uani 1 1 d . . .
H33A H 0.2888 0.0890 1.0671 0.042 Uiso 1 1 calc R . .
C34A C 0.1710(3) 0.0025(4) 1.0279(2) 0.0325(9) Uani 1 1 d . . .
H34A H 0.1602 -0.0583 1.0477 0.039 Uiso 1 1 calc R . .
C35A C 0.2299(3) -0.0167(4) 0.9860(3) 0.0380(12) Uani 1 1 d . . .
H35A H 0.2741 -0.0404 1.0108 0.046 Uiso 1 1 calc R . .
H35B H 0.2427 0.0419 0.9655 0.046 Uiso 1 1 calc R . .
C36A C 0.2030(3) -0.0889(5) 0.9372(3) 0.0423(12) Uani 1 1 d . . .
H36A H 0.2408 -0.0983 0.9085 0.051 Uiso 1 1 calc R . .
H36B H 0.1952 -0.1493 0.9577 0.051 Uiso 1 1 calc R . .
C37A C 0.1333(3) -0.0590(5) 0.9009(3) 0.0434(13) Uani 1 1 d . . .
H37A H 0.1163 -0.1094 0.8717 0.052 Uiso 1 1 calc R . .
H37B H 0.1427 -0.0029 0.8763 0.052 Uiso 1 1 calc R . .
C38A C 0.0742(3) -0.0372(6) 0.9418(3) 0.0426(13) Uani 1 1 d . . .
H38A H 0.0599 -0.0953 0.9622 0.051 Uiso 1 1 calc R . .
H38B H 0.0309 -0.0128 0.9162 0.051 Uiso 1 1 calc R . .
C39A C 0.1002(3) 0.0344(4) 0.9908(2) 0.0322(9) Uani 1 1 d . . .
H39A H 0.1116 0.0929 0.9685 0.039 Uiso 1 1 calc R . .
C40A C -0.0199(3) 0.0618(4) 1.0219(2) 0.0311(10) Uani 1 1 d . . .
H40A H -0.0379 0.0383 0.9823 0.037 Uiso 1 1 calc R . .
C41A C -0.0725(3) 0.0959(4) 1.0607(2) 0.0332(10) Uani 1 1 d . . .
C42A C -0.0545(2) 0.1312(5) 1.1215(2) 0.0323(10) Uani 1 1 d . . .
C43A C -0.1121(3) 0.1621(5) 1.1548(2) 0.0344(11) Uani 1 1 d . . .
C44A C -0.1833(3) 0.1628(5) 1.1274(3) 0.0379(12) Uani 1 1 d . . .
H44A H -0.2208 0.1876 1.1494 0.046 Uiso 1 1 calc R . .
C45A C -0.2003(3) 0.1278(5) 1.0683(3) 0.0408(13) Uani 1 1 d . . .
H45A H -0.2496 0.1259 1.0506 0.049 Uiso 1 1 calc R . .
C46A C -0.1458(3) 0.0957(5) 1.0354(3) 0.0406(12) Uani 1 1 d . . .
H46A H -0.1578 0.0729 0.9945 0.049 Uiso 1 1 calc R . .
C47A C -0.1461(3) 0.2099(6) 1.2547(3) 0.0450(14) Uani 1 1 d . . .
H47A H -0.1264 0.1977 1.2981 0.054 Uiso 1 1 calc R . .
H47B H -0.1876 0.1669 1.2443 0.054 Uiso 1 1 calc R . .
C48A C -0.1731(5) 0.3090(7) 1.2493(4) 0.0590(19) Uani 1 1 d . . .
H48A H -0.1317 0.3514 1.2477 0.089 Uiso 1 1 calc R . .
H48B H -0.1989 0.3244 1.2853 0.089 Uiso 1 1 calc R . .
H48C H -0.2065 0.3158 1.2114 0.089 Uiso 1 1 calc R . .
O100 O 0.1539(3) 0.0331(5) 1.3457(4) 0.0701(18) Uani 1 1 d D . .
H100 H 0.130(6) 0.068(7) 1.368(5) 0.084 Uiso 1 1 d D . .
C100 C 0.2298(6) 0.0283(10) 1.3508(9) 0.126(7) Uani 1 1 d . . .
H10E H 0.2452 -0.0075 1.3159 0.151 Uiso 1 1 calc R . .
H10C H 0.2476 -0.0025 1.3897 0.151 Uiso 1 1 calc R . .
H10D H 0.2500 0.0916 1.3502 0.151 Uiso 1 1 calc R . .
O200 O 0.1243(5) -0.0383(10) 1.1947(9) 0.080(5) Uani 0.50 1 d P . .
H200 H 0.1016 -0.0875 1.1840 0.120 Uiso 0.50 1 calc PR . .
C200 C 0.1991(7) -0.0584(11) 1.2073(7) 0.049(3) Uani 0.50 1 d P . .
H20E H 0.2270 0.0000 1.2089 0.073 Uiso 0.50 1 calc PR . .
H20C H 0.2147 -0.0985 1.1745 0.073 Uiso 0.50 1 calc PR . .
H20D H 0.2076 -0.0907 1.2472 0.073 Uiso 0.50 1 calc PR . .
I1A I 0.12058(11) 0.1446(2) 1.48260(14) 0.0437(7) Uani 0.73(4) 1 d P A 3
I1A' I 0.1226(4) 0.1348(14) 1.4724(13) 0.071(2) Uani 0.27(4) 1 d P A 4
I4A I 0.08310(3) 0.30318(4) 1.02362(2) 0.05100(11) Uani 1 1 d . B .
I2A' I -0.1004(9) 0.1905(7) 0.8314(12) 0.185(6) Uani 0.177(7) 1 d P B 2
I2B' I 0.6014(5) 0.1907(5) 1.1654(6) 0.103(4) Uani 0.166(5) 1 d P C 2
I3A I -0.02223(3) 0.25700(4) 0.91924(2) 0.04903(11) Uani 1 1 d . . .
I2A I -0.11515(5) 0.20580(8) 0.80748(4) 0.0584(3) Uani 0.823(7) 1 d P B 5
I2B I 0.62378(4) 0.18472(5) 1.20404(5) 0.0547(3) Uani 0.834(5) 1 d P C 5
I3B I 0.53140(2) 0.13518(4) 1.09083(2) 0.05045(11) Uani 1 1 d . . .
I4B I 0.42564(3) 0.08552(4) 0.98801(2) 0.05018(11) Uani 1 1 d . C .
I1B I 0.38861(3) 0.24761(4) 0.51855(2) 0.05355(12) Uani 1 1 d . . .
Ba1B Ba 0.443200(18) 0.24036(3) 0.730025(15) 0.03679(9) Uani 1 1 d . . .
Cu1B Cu 0.40423(3) 0.27217(6) 0.89031(3) 0.03448(15) Uani 1 1 d . . .
Cu2B Cu 0.53492(4) 0.19571(5) 0.58856(3) 0.03515(15) Uani 1 1 d . . .
N1B N 0.4568(2) 0.3334(4) 0.9610(2) 0.0335(9) Uani 1 1 d . . .
N2B N 0.3183(2) 0.2946(3) 0.9326(2) 0.0334(9) Uani 1 1 d . . .
N3B N 0.5988(3) 0.2626(4) 0.5372(2) 0.0362(9) Uani 1 1 d . . .
N4B N 0.5525(3) 0.0908(4) 0.53501(19) 0.0338(9) Uani 1 1 d . . .
O1B O 0.5923(2) 0.1897(4) 0.7867(2) 0.0472(11) Uani 1 1 d . . .
O2B O 0.49083(19) 0.2497(4) 0.85070(17) 0.0347(8) Uani 1 1 d . . .
O3B O 0.3510(2) 0.2182(3) 0.81825(19) 0.0369(9) Uani 1 1 d . . .
O4B O 0.3000(2) 0.1529(4) 0.7111(2) 0.0433(10) Uani 1 1 d . . .
O5B O 0.5179(3) 0.4137(4) 0.7356(2) 0.0441(10) Uani 1 1 d . . .
O6B O 0.5347(3) 0.2976(3) 0.64674(18) 0.0377(8) Uani 1 1 d . . .
O7B O 0.4943(3) 0.1194(3) 0.65009(18) 0.0380(9) Uani 1 1 d . . .
O8B O 0.4534(3) 0.0443(4) 0.7499(2) 0.0422(9) Uani 1 1 d . . .
C1B C 0.6729(5) 0.0746(9) 0.7516(5) 0.074(3) Uani 1 1 d . . .
H1B1 H 0.7042 0.0661 0.7905 0.111 Uiso 1 1 calc R . .
H1B2 H 0.7008 0.0605 0.7166 0.111 Uiso 1 1 calc R . .
H1B3 H 0.6310 0.0323 0.7506 0.111 Uiso 1 1 calc R . .
C2B C 0.6485(4) 0.1666(10) 0.7472(4) 0.081(4) Uani 1 1 d . . .
H2BA H 0.6294 0.1792 0.7037 0.098 Uiso 1 1 calc R . .
H2BB H 0.6906 0.2086 0.7576 0.098 Uiso 1 1 calc R . .
C3B C 0.6145(3) 0.2147(4) 0.8460(3) 0.0359(11) Uani 1 1 d . . .
C4B C 0.5579(2) 0.2493(4) 0.8800(2) 0.0295(9) Uani 1 1 d . . .
C5B C 0.5769(3) 0.2811(4) 0.9407(3) 0.0326(10) Uani 1 1 d . . .
C6B C 0.6502(3) 0.2778(5) 0.9675(3) 0.0426(13) Uani 1 1 d . . .
H6BA H 0.6624 0.3003 1.0085 0.051 Uiso 1 1 calc R . .
C7B C 0.7042(3) 0.2420(6) 0.9343(3) 0.0435(13) Uani 1 1 d . . .
H7BA H 0.7531 0.2377 0.9528 0.052 Uiso 1 1 calc R . .
C8B C 0.6856(3) 0.2120(5) 0.8728(3) 0.0392(12) Uani 1 1 d . . .
H8BA H 0.7227 0.1895 0.8494 0.047 Uiso 1 1 calc R . .
C9B C 0.5261(3) 0.3257(4) 0.9769(3) 0.0360(11) Uani 1 1 d . . .
H9BA H 0.5449 0.3516 1.0156 0.043 Uiso 1 1 calc R . .
C10B C 0.4070(3) 0.3886(4) 0.9957(3) 0.0358(11) Uani 1 1 d . . .
H10B H 0.3964 0.4485 0.9729 0.043 Uiso 1 1 calc R . .
C11B C 0.4338(3) 0.4129(5) 1.0635(3) 0.0454(14) Uani 1 1 d . . .
H11C H 0.4386 0.3553 1.0890 0.054 Uiso 1 1 calc R . .
H11D H 0.4820 0.4438 1.0658 0.054 Uiso 1 1 calc R . .
C12B C 0.3774(4) 0.4787(5) 1.0874(4) 0.0501(15) Uani 1 1 d . . .
H12C H 0.3929 0.4952 1.1311 0.060 Uiso 1 1 calc R . .
H12D H 0.3750 0.5371 1.0628 0.060 Uiso 1 1 calc R . .
C13B C 0.3019(4) 0.4343(6) 1.0831(4) 0.0529(17) Uani 1 1 d . . .
H13C H 0.2661 0.4808 1.0948 0.064 Uiso 1 1 calc R . .
H13D H 0.3024 0.3814 1.1125 0.064 Uiso 1 1 calc R . .
C14B C 0.2787(4) 0.3988(7) 1.0171(4) 0.061(2) Uani 1 1 d . . .
H14C H 0.2319 0.3646 1.0165 0.073 Uiso 1 1 calc R . .
H14D H 0.2710 0.4527 0.9885 0.073 Uiso 1 1 calc R . .
C15B C 0.3360(3) 0.3350(4) 0.9953(3) 0.0382(11) Uani 1 1 d . . .
H15B H 0.3439 0.2823 1.0255 0.046 Uiso 1 1 calc R . .
C16B C 0.2540(3) 0.2628(4) 0.9149(3) 0.0367(11) Uani 1 1 d . . .
H16B H 0.2180 0.2687 0.9429 0.044 Uiso 1 1 calc R . .
C17B C 0.2323(3) 0.2192(4) 0.8563(3) 0.0361(11) Uani 1 1 d . . .
C18B C 0.2805(3) 0.2014(5) 0.8110(3) 0.0356(11) Uani 1 1 d . . .
C19B C 0.2508(3) 0.1626(4) 0.7538(3) 0.0373(11) Uani 1 1 d . . .
C20B C 0.1780(3) 0.1388(5) 0.7439(3) 0.0416(12) Uani 1 1 d . . .
H20B H 0.1592 0.1139 0.7050 0.050 Uiso 1 1 calc R . .
C21B C 0.1316(3) 0.1509(5) 0.7902(3) 0.0433(13) Uani 1 1 d . . .
H21B H 0.0826 0.1300 0.7840 0.052 Uiso 1 1 calc R . .
C22B C 0.1579(3) 0.1938(5) 0.8455(3) 0.0415(13) Uani 1 1 d . . .
H22B H 0.1259 0.2061 0.8761 0.050 Uiso 1 1 calc R . .
C23B C 0.2750(4) 0.1153(6) 0.6508(3) 0.0504(17) Uani 1 1 d . . .
H23C H 0.3090 0.1348 0.6208 0.060 Uiso 1 1 calc R . .
H23D H 0.2264 0.1418 0.6370 0.060 Uiso 1 1 calc R . .
C24B C 0.2697(6) 0.0079(10) 0.6510(6) 0.092(4) Uani 1 1 d . . .
H24D H 0.3158 -0.0185 0.6698 0.138 Uiso 1 1 calc R . .
H24E H 0.2599 -0.0147 0.6084 0.138 Uiso 1 1 calc R . .
H24F H 0.2301 -0.0114 0.6750 0.138 Uiso 1 1 calc R . .
C25B C 0.6177(6) 0.4598(9) 0.8130(5) 0.090(4) Uani 1 1 d . . .
H25D H 0.6355 0.3954 0.8123 0.136 Uiso 1 1 calc R . .
H25E H 0.6270 0.4850 0.8550 0.136 Uiso 1 1 calc R . .
H25F H 0.6430 0.4981 0.7845 0.136 Uiso 1 1 calc R . .
C26B C 0.5377(5) 0.4614(6) 0.7934(3) 0.060(2) Uani 1 1 d . . .
H26B H 0.5119 0.4318 0.8261 0.072 Uiso 1 1 calc R . .
H26C H 0.5213 0.5271 0.7893 0.072 Uiso 1 1 calc R . .
C27B C 0.5436(3) 0.4509(5) 0.6832(3) 0.0431(13) Uani 1 1 d . . .
C28B C 0.5519(3) 0.3837(4) 0.6370(3) 0.0356(11) Uani 1 1 d . . .
C29B C 0.5827(3) 0.4154(4) 0.5829(3) 0.0377(11) Uani 1 1 d . . .
C30B C 0.5970(4) 0.5121(5) 0.5764(3) 0.0444(13) Uani 1 1 d . . .
H30B H 0.6153 0.5341 0.5397 0.053 Uiso 1 1 calc R . .
C31B C 0.5849(4) 0.5738(5) 0.6217(4) 0.0504(16) Uani 1 1 d . . .
H31B H 0.5943 0.6384 0.6164 0.061 Uiso 1 1 calc R . .
C32B C 0.5588(4) 0.5428(5) 0.6753(3) 0.0469(14) Uani 1 1 d . . .
H32B H 0.5515 0.5861 0.7072 0.056 Uiso 1 1 calc R . .
C33B C 0.6073(3) 0.3525(5) 0.5375(3) 0.0387(11) Uani 1 1 d . . .
H33B H 0.6317 0.3790 0.5053 0.046 Uiso 1 1 calc R . .
C34B C 0.6331(3) 0.2015(4) 0.4944(3) 0.0377(11) Uani 1 1 d . . .
H34B H 0.6762 0.1719 0.5186 0.045 Uiso 1 1 calc R . .
C35B C 0.6600(3) 0.2457(5) 0.4383(3) 0.0433(12) Uani 1 1 d . . .
H35C H 0.6981 0.2923 0.4516 0.052 Uiso 1 1 calc R . .
H35D H 0.6192 0.2788 0.4143 0.052 Uiso 1 1 calc R . .
C36B C 0.6911(4) 0.1730(6) 0.3973(3) 0.0534(16) Uani 1 1 d . . .
H36C H 0.7363 0.1465 0.4191 0.064 Uiso 1 1 calc R . .
H36D H 0.7038 0.2032 0.3588 0.064 Uiso 1 1 calc R . .
C37B C 0.6364(4) 0.0944(6) 0.3809(3) 0.0521(15) Uani 1 1 d . . .
H37C H 0.5940 0.1199 0.3545 0.063 Uiso 1 1 calc R . .
H37D H 0.6594 0.0462 0.3567 0.063 Uiso 1 1 calc R . .
C38B C 0.6098(4) 0.0490(5) 0.4379(3) 0.0431(13) Uani 1 1 d . . .
H38C H 0.5723 0.0014 0.4251 0.052 Uiso 1 1 calc R . .
H38D H 0.6510 0.0175 0.4624 0.052 Uiso 1 1 calc R . .
C39B C 0.5778(3) 0.1234(4) 0.4770(2) 0.0371(10) Uani 1 1 d . . .
H39B H 0.5352 0.1519 0.4515 0.045 Uiso 1 1 calc R . .
C40B C 0.5451(3) 0.0039(4) 0.5490(3) 0.0381(11) Uani 1 1 d . . .
H40B H 0.5571 -0.0413 0.5196 0.046 Uiso 1 1 calc R . .
C41B C 0.5199(3) -0.0305(4) 0.6063(3) 0.0369(11) Uani 1 1 d . . .
C42B C 0.4964(3) 0.0266(4) 0.6521(2) 0.0330(10) Uani 1 1 d . . .
C43B C 0.4748(3) -0.0168(4) 0.7064(2) 0.0325(10) Uani 1 1 d . . .
C44B C 0.4756(3) -0.1123(5) 0.7128(3) 0.0389(12) Uani 1 1 d . . .
H44B H 0.4604 -0.1397 0.7493 0.047 Uiso 1 1 calc R . .
C45B C 0.4984(3) -0.1696(5) 0.6665(3) 0.0411(12) Uani 1 1 d . . .
H45B H 0.4982 -0.2356 0.6709 0.049 Uiso 1 1 calc R . .
C46B C 0.5217(3) -0.1287(4) 0.6134(3) 0.0389(12) Uani 1 1 d . . .
H46B H 0.5388 -0.1669 0.5821 0.047 Uiso 1 1 calc R . .
C47B C 0.4434(4) 0.0094(6) 0.8106(3) 0.0483(15) Uani 1 1 d . . .
H47C H 0.4522 0.0607 0.8411 0.058 Uiso 1 1 calc R . .
H47D H 0.4799 -0.0401 0.8219 0.058 Uiso 1 1 calc R . .
C48B C 0.3689(5) -0.0295(7) 0.8146(4) 0.060(2) Uani 1 1 d . . .
H48D H 0.3332 0.0214 0.8109 0.091 Uiso 1 1 calc R . .
H48E H 0.3673 -0.0609 0.8546 0.091 Uiso 1 1 calc R . .
H48F H 0.3573 -0.0745 0.7810 0.091 Uiso 1 1 calc R . .
O300 O 0.3471(4) 0.3468(6) 0.6525(3) 0.0744(18) Uani 1 1 d D . .
H300 H 0.371(6) 0.320(9) 0.625(4) 0.089 Uiso 1 1 d D . .
C300 C 0.2675(6) 0.3577(10) 0.6409(6) 0.086(3) Uani 1 1 d . . .
H30C H 0.2447 0.2961 0.6346 0.130 Uiso 1 1 calc R . .
H30D H 0.2557 0.3961 0.6038 0.130 Uiso 1 1 calc R . .
H30E H 0.2491 0.3883 0.6766 0.130 Uiso 1 1 calc R . .
O400 O 0.3745(6) 0.4203(8) 0.8031(9) 0.080(5) Uani 0.50 1 d P . .
H400 H 0.3845 0.4171 0.7663 0.121 Uiso 0.50 1 calc PR . .
C400 C 0.3024(7) 0.4431(10) 0.8039(8) 0.048(3) Uani 0.50 1 d P . .
H40C H 0.2940 0.4649 0.8454 0.072 Uiso 0.50 1 calc PR . .
H40D H 0.2722 0.3880 0.7932 0.072 Uiso 0.50 1 calc PR . .
H40E H 0.2895 0.4929 0.7737 0.072 Uiso 0.50 1 calc PR . .
O500 O 0.2258(15) 0.366(2) 0.4953(14) 0.074(7) Uani 0.25 1 d P . .
O501 O 0.275(3) -0.003(3) 1.519(2) 0.14(2) Uani 0.25 1 d P . .

loop_
_atom_site_aniso_label
_atom_site_aniso_U_11
_atom_site_aniso_U_22
_atom_site_aniso_U_33
_atom_site_aniso_U_23
_atom_site_aniso_U_13
_atom_site_aniso_U_12
Ba1A 0.02860(13) 0.04068(19) 0.03257(15) 0.00001(12) 0.00380(10) -0.00498(13)
Cu1A 0.0396(3) 0.0297(3) 0.0297(3) -0.0025(2) 0.0090(2) -0.0030(3)
Cu2A 0.0221(2) 0.0389(4) 0.0326(3) -0.0059(2) 0.0040(2) -0.0025(2)
N1A 0.034(2) 0.034(2) 0.036(2) -0.0039(18) 0.0032(16) 0.0001(18)
N2A 0.0315(19) 0.032(2) 0.034(2) 0.0009(16) 0.0053(15) -0.0011(16)
N3A 0.0264(18) 0.031(2) 0.036(2) -0.0061(16) 0.0055(15) 0.0010(15)
N4A 0.0250(18) 0.038(3) 0.0323(19) -0.0032(17) 0.0036(15) -0.0021(16)
O1A 0.047(2) 0.041(2) 0.0312(18) 0.0055(16) 0.0067(16) 0.0018(19)
O2A 0.046(2) 0.030(2) 0.0345(17) -0.0043(15) 0.0112(15) -0.0004(17)
O3A 0.046(2) 0.033(2) 0.0325(17) -0.0061(16) 0.0088(15) -0.0066(17)
O4A 0.044(2) 0.036(2) 0.040(2) -0.0099(17) 0.0084(17) -0.0043(18)
O5A 0.0312(16) 0.045(2) 0.0327(17) -0.0112(17) 0.0035(13) -0.0039(17)
O6A 0.0208(14) 0.046(2) 0.0392(18) -0.0099(17) 0.0027(13) -0.0020(15)
O7A 0.0229(15) 0.049(2) 0.0356(17) -0.0047(17) 0.0023(13) -0.0009(16)
O8A 0.0270(17) 0.067(3) 0.0377(19) -0.004(2) 0.0053(14) 0.0036(19)
C1A 0.057(4) 0.048(4) 0.072(5) 0.022(4) 0.028(4) 0.010(3)
C2A 0.053(3) 0.043(3) 0.040(3) 0.005(3) 0.015(2) 0.000(3)
C3A 0.032(2) 0.037(3) 0.037(2) 0.006(2) 0.0004(19) 0.000(2)
C4A 0.034(2) 0.031(3) 0.032(2) 0.0005(19) 0.0007(19) -0.007(2)
C5A 0.032(2) 0.034(3) 0.034(2) -0.005(2) 0.0013(19) -0.001(2)
C6A 0.045(3) 0.038(3) 0.039(3) -0.003(2) -0.004(2) 0.001(2)
C7A 0.041(3) 0.031(3) 0.047(3) 0.003(2) -0.003(2) -0.003(2)
C8A 0.036(3) 0.037(3) 0.047(3) 0.010(2) 0.004(2) -0.006(2)
C9A 0.035(2) 0.030(2) 0.036(2) -0.0052(19) 0.0014(19) 0.0026(19)
C10A 0.034(2) 0.041(3) 0.037(2) -0.002(2) 0.0108(19) 0.003(2)
C11A 0.047(3) 0.044(3) 0.039(3) -0.005(2) 0.008(2) 0.003(3)
C12A 0.048(3) 0.064(4) 0.048(3) -0.009(3) 0.019(3) 0.005(3)
C13A 0.059(4) 0.060(4) 0.033(2) 0.004(3) 0.016(2) 0.007(3)
C14A 0.044(3) 0.047(3) 0.037(3) 0.003(2) 0.015(2) 0.000(2)
C15A 0.030(2) 0.038(3) 0.033(2) -0.0034(19) 0.0080(17) -0.0023(19)
C16A 0.036(2) 0.030(2) 0.037(2) -0.0001(19) 0.0033(19) -0.0011(19)
C17A 0.033(2) 0.038(3) 0.040(3) 0.000(2) 0.005(2) -0.001(2)
C18A 0.032(2) 0.033(3) 0.036(2) -0.003(2) 0.0015(19) -0.003(2)
C19A 0.035(2) 0.029(3) 0.039(3) -0.003(2) 0.005(2) 0.001(2)
C20A 0.050(3) 0.031(3) 0.050(3) -0.008(2) 0.004(3) -0.006(2)
C21A 0.054(3) 0.027(3) 0.053(3) -0.002(2) 0.004(3) -0.003(2)
C22A 0.040(3) 0.036(3) 0.057(3) 0.003(3) 0.001(2) -0.002(2)
C23A 0.068(4) 0.036(3) 0.044(3) -0.010(3) 0.009(3) 0.004(3)
C24A 0.097(7) 0.044(4) 0.100(7) 0.012(5) -0.047(6) -0.026(5)
C25A 0.066(5) 0.058(5) 0.098(7) -0.038(5) 0.008(5) -0.001(4)
C26A 0.045(3) 0.080(6) 0.046(3) -0.024(4) 0.001(3) -0.010(3)
C27A 0.030(2) 0.034(3) 0.033(2) 0.0006(19) 0.0022(18) 0.0011(19)
C28A 0.0219(19) 0.029(2) 0.035(2) -0.0038(19) 0.0025(16) 0.0002(18)
C29A 0.025(2) 0.042(3) 0.036(2) -0.004(2) 0.0038(17) -0.001(2)
C30A 0.027(2) 0.048(4) 0.041(3) -0.002(3) 0.0039(19) -0.002(2)
C31A 0.027(2) 0.046(3) 0.048(3) -0.001(3) 0.005(2) -0.006(2)
C32A 0.030(2) 0.036(3) 0.042(3) -0.004(2) 0.0008(19) -0.004(2)
C33A 0.0220(19) 0.039(3) 0.044(3) -0.003(2) 0.0046(17) 0.0045(19)
C34A 0.026(2) 0.032(2) 0.039(2) -0.0057(19) 0.0051(18) 0.0014(18)
C35A 0.037(2) 0.034(3) 0.043(3) -0.012(2) 0.005(2) 0.007(2)
C36A 0.043(3) 0.041(3) 0.043(3) -0.011(2) 0.007(2) 0.005(2)
C37A 0.047(3) 0.044(3) 0.040(3) -0.014(2) 0.007(2) 0.000(3)
C38A 0.032(2) 0.055(4) 0.040(3) -0.015(3) 0.002(2) -0.004(2)
C39A 0.031(2) 0.033(3) 0.033(2) -0.0016(19) 0.0044(17) 0.0033(19)
C40A 0.024(2) 0.038(3) 0.032(2) -0.0050(19) 0.0030(17) 0.0004(18)
C41A 0.025(2) 0.038(3) 0.037(2) -0.002(2) 0.0014(18) -0.0011(19)
C42A 0.0204(19) 0.041(3) 0.035(2) 0.002(2) 0.0017(16) 0.0014(19)
C43A 0.025(2) 0.044(3) 0.033(2) -0.003(2) -0.0003(17) 0.004(2)
C44A 0.025(2) 0.044(3) 0.044(3) 0.000(2) 0.0038(19) 0.003(2)
C45A 0.022(2) 0.046(3) 0.053(3) -0.001(3) -0.001(2) -0.001(2)
C46A 0.029(2) 0.051(3) 0.041(3) -0.003(2) -0.003(2) -0.004(2)
C47A 0.037(3) 0.058(4) 0.041(3) 0.006(3) 0.011(2) 0.009(3)
C48A 0.054(4) 0.068(5) 0.057(4) -0.008(4) 0.014(3) 0.011(4)
O100 0.044(3) 0.065(4) 0.100(5) 0.029(4) 0.003(3) 0.014(3)
C100 0.049(5) 0.087(9) 0.248(19) 0.074(11) 0.044(8) 0.025(5)
O200 0.024(4) 0.055(7) 0.161(14) 0.040(8) 0.011(6) -0.006(4)
C200 0.041(6) 0.042(7) 0.063(8) 0.019(6) 0.005(5) 0.013(5)
I1A 0.0353(8) 0.0491(7) 0.0474(11) -0.0003(6) 0.0074(8) -0.0020(4)
I1A' 0.063(3) 0.066(3) 0.090(4) 0.019(3) 0.034(3) -0.0005(18)
I4A 0.0515(2) 0.0440(2) 0.0605(2) 0.00213(19) 0.02024(19) 0.00570(18)
I2A' 0.185(8) 0.074(4) 0.331(15) 0.014(8) 0.193(10) 0.043(5)
I2B' 0.097(4) 0.078(3) 0.140(9) -0.032(4) 0.045(5) -0.011(3)
I3A 0.0535(2) 0.0437(2) 0.0539(2) 0.00639(17) 0.02462(18) 0.00821(18)
I2A 0.0559(4) 0.0581(5) 0.0625(6) -0.0101(3) 0.0119(4) -0.0065(3)
I2B 0.0464(3) 0.0546(4) 0.0640(6) -0.0072(3) 0.0106(3) 0.0057(2)
I3B 0.0496(2) 0.0438(2) 0.0623(2) 0.01050(19) 0.02661(18) 0.00888(18)
I4B 0.0519(2) 0.0418(2) 0.0595(2) -0.00095(18) 0.01872(18) 0.00388(18)
I1B 0.0457(2) 0.0541(3) 0.0628(3) 0.0070(2) 0.01448(18) 0.0031(2)
Ba1B 0.03326(15) 0.03988(19) 0.03685(16) -0.00205(13) 0.00187(12) -0.00381(13)
Cu1B 0.0244(3) 0.0407(4) 0.0385(3) -0.0096(3) 0.0037(2) 0.0001(2)
Cu2B 0.0433(3) 0.0307(3) 0.0321(3) -0.0022(2) 0.0070(2) -0.0034(3)
N1B 0.030(2) 0.034(2) 0.037(2) -0.0057(18) 0.0094(16) -0.0054(17)
N2B 0.0287(19) 0.032(2) 0.039(2) -0.0085(18) 0.0029(16) 0.0007(17)
N3B 0.035(2) 0.040(2) 0.034(2) -0.0009(18) 0.0044(16) -0.0015(19)
N4B 0.040(2) 0.035(2) 0.0271(18) -0.0010(16) 0.0054(16) -0.0022(19)
O1B 0.0313(18) 0.071(3) 0.039(2) -0.017(2) 0.0018(15) 0.013(2)
O2B 0.0267(15) 0.045(2) 0.0328(16) -0.0050(17) 0.0034(13) 0.0017(16)
O3B 0.0272(17) 0.043(2) 0.0405(19) -0.0102(17) 0.0017(14) 0.0011(15)
O4B 0.0362(19) 0.048(3) 0.046(2) -0.004(2) 0.0033(16) -0.0097(19)
O5B 0.046(2) 0.043(3) 0.044(2) -0.0112(19) 0.0091(18) -0.0085(19)
O6B 0.054(2) 0.0250(18) 0.0343(18) -0.0002(15) 0.0070(16) -0.0051(17)
O7B 0.055(2) 0.029(2) 0.0313(17) 0.0034(14) 0.0072(16) -0.0070(17)
O8B 0.050(2) 0.040(2) 0.037(2) 0.0038(18) 0.0088(17) -0.001(2)
C1B 0.058(5) 0.079(7) 0.084(6) -0.017(5) 0.006(4) 0.002(5)
C2B 0.035(3) 0.156(11) 0.053(4) -0.045(6) 0.005(3) 0.021(5)
C3B 0.032(2) 0.037(3) 0.038(2) 0.001(2) 0.0027(19) 0.000(2)
C4B 0.0213(18) 0.032(2) 0.035(2) 0.002(2) 0.0013(16) -0.0030(18)
C5B 0.028(2) 0.034(3) 0.036(2) -0.0019(19) 0.0076(18) -0.0054(19)
C6B 0.035(3) 0.052(4) 0.040(3) -0.007(2) -0.002(2) -0.004(2)
C7B 0.029(2) 0.057(4) 0.044(3) 0.001(3) 0.000(2) 0.002(2)
C8B 0.029(2) 0.045(3) 0.045(3) -0.002(2) 0.005(2) 0.005(2)
C9B 0.034(2) 0.038(3) 0.036(2) 0.000(2) 0.0013(19) -0.010(2)
C10B 0.041(3) 0.031(3) 0.037(2) -0.005(2) 0.013(2) 0.000(2)
C11B 0.037(3) 0.049(4) 0.051(3) -0.016(3) 0.011(2) -0.007(3)
C12B 0.049(3) 0.039(3) 0.063(4) -0.019(3) 0.010(3) -0.002(3)
C13B 0.041(3) 0.048(4) 0.072(4) -0.024(3) 0.018(3) 0.000(3)
C14B 0.033(3) 0.078(6) 0.072(5) -0.036(4) 0.005(3) 0.009(3)
C15B 0.031(2) 0.040(3) 0.044(3) -0.011(2) 0.007(2) 0.003(2)
C16B 0.026(2) 0.036(3) 0.049(3) -0.005(2) 0.0059(19) 0.0056(19)
C17B 0.029(2) 0.027(3) 0.052(3) -0.003(2) 0.003(2) 0.0054(19)
C18B 0.025(2) 0.036(3) 0.045(3) -0.004(2) 0.0006(19) -0.001(2)
C19B 0.034(2) 0.033(3) 0.043(3) -0.002(2) -0.003(2) -0.001(2)
C20B 0.032(2) 0.042(3) 0.049(3) 0.003(3) -0.005(2) -0.006(2)
C21B 0.033(2) 0.045(3) 0.051(3) 0.000(3) 0.000(2) -0.004(3)
C22B 0.030(2) 0.037(3) 0.057(3) -0.001(3) 0.003(2) 0.002(2)
C23B 0.045(3) 0.062(5) 0.045(3) -0.013(3) 0.008(3) -0.014(3)
C24B 0.053(5) 0.100(9) 0.120(9) -0.058(8) -0.005(5) -0.014(5)
C25B 0.100(8) 0.072(7) 0.088(7) 0.018(5) -0.041(6) -0.040(6)
C26B 0.093(6) 0.040(4) 0.047(4) -0.011(3) 0.006(4) -0.007(4)
C27B 0.038(3) 0.042(3) 0.049(3) -0.010(3) -0.002(2) -0.004(2)
C28B 0.040(3) 0.027(3) 0.039(3) -0.001(2) 0.003(2) -0.003(2)
C29B 0.039(3) 0.029(3) 0.044(3) 0.000(2) 0.001(2) 0.000(2)
C30B 0.044(3) 0.039(3) 0.050(3) 0.010(3) 0.002(2) -0.001(2)
C31B 0.042(3) 0.034(3) 0.074(4) 0.000(3) -0.001(3) -0.004(2)
C32B 0.045(3) 0.040(3) 0.055(4) -0.011(3) 0.002(3) 0.001(3)
C33B 0.035(2) 0.043(3) 0.038(3) 0.003(2) 0.004(2) -0.002(2)
C34B 0.033(2) 0.041(3) 0.040(2) 0.000(2) 0.0062(19) -0.001(2)
C35B 0.043(3) 0.043(3) 0.045(3) 0.002(2) 0.010(2) -0.007(3)
C36B 0.055(4) 0.062(4) 0.047(3) 0.005(3) 0.020(3) -0.002(3)
C37B 0.060(4) 0.059(4) 0.039(3) -0.006(3) 0.016(3) -0.003(3)
C38B 0.046(3) 0.049(3) 0.036(3) -0.004(2) 0.011(2) 0.002(3)
C39B 0.037(2) 0.041(3) 0.033(2) -0.005(2) 0.0034(19) -0.001(2)
C40B 0.042(3) 0.033(3) 0.039(3) -0.004(2) 0.003(2) -0.005(2)
C41B 0.040(3) 0.031(3) 0.038(3) 0.000(2) -0.002(2) 0.000(2)
C42B 0.038(2) 0.029(3) 0.032(2) 0.0021(19) 0.0005(19) -0.001(2)
C43B 0.034(2) 0.035(3) 0.028(2) 0.0013(19) 0.0000(18) -0.002(2)
C44B 0.044(3) 0.040(3) 0.033(2) 0.000(2) 0.002(2) 0.002(2)
C45B 0.044(3) 0.034(3) 0.045(3) 0.005(2) 0.000(2) 0.000(2)
C46B 0.046(3) 0.028(3) 0.043(3) -0.002(2) 0.006(2) 0.003(2)
C47B 0.062(4) 0.049(4) 0.034(3) 0.007(3) 0.007(3) 0.001(3)
C48B 0.063(4) 0.052(4) 0.071(5) 0.003(4) 0.031(4) 0.008(4)
O300 0.071(4) 0.075(5) 0.078(4) 0.003(4) 0.012(3) 0.017(4)
C300 0.068(6) 0.082(8) 0.109(8) -0.023(7) 0.008(6) -0.003(5)
O400 0.042(5) 0.029(5) 0.173(15) 0.041(7) 0.026(7) 0.007(4)
C400 0.032(5) 0.032(6) 0.080(9) 0.002(6) 0.005(5) -0.003(5)
O500 0.064(13) 0.055(14) 0.11(2) 0.005(14) 0.026(13) 0.005(11)
O501 0.14(3) 0.14(4) 0.16(3) 0.09(3) 0.09(3) 0.09(3)

loop_
_atom_type_symbol
_atom_type_description
_atom_type_scat_dispersion_real
_atom_type_scat_dispersion_imag
_atom_type_scat_source
C C 0.0033 0.0016 'International Tables Vol C Tables 4.2.6.8 and 6.1.1.4'
H H 0.0000 0.0000 'International Tables Vol C Tables 4.2.6.8 and 6.1.1.4'
N N 0.0061 0.0033 'International Tables Vol C Tables 4.2.6.8 and 6.1.1.4'
O O 0.0106 0.0060 'International Tables Vol C Tables 4.2.6.8 and 6.1.1.4'
Cu Cu 0.3201 1.2651 'International Tables Vol C Tables 4.2.6.8 and 6.1.1.4'
I I -0.4742 1.8119 'International Tables Vol C Tables 4.2.6.8 and 6.1.1.4'
Ba Ba -0.3244 2.2819 'International Tables Vol C Tables 4.2.6.8 and 6.1.1.4'

loop_
_geom_angle_atom_site_label_1
_geom_angle_atom_site_label_2
_geom_angle_atom_site_label_3
_geom_angle
O7A Ba1A O3A 120.53(12)
O7A Ba1A O6A 58.81(11)
O3A Ba1A O6A 165.55(14)
O7A Ba1A O2A 124.90(13)
O3A Ba1A O2A 58.28(13)
O6A Ba1A O2A 135.36(14)
O7A Ba1A O100 129.6(2)
O3A Ba1A O100 78.04(17)
O6A Ba1A O100 91.80(16)
O2A Ba1A O100 105.0(2)
O7A Ba1A O1A 85.69(14)
O3A Ba1A O1A 112.44(13)
O6A Ba1A O1A 82.01(13)
O2A Ba1A O1A 56.30(13)
O100 Ba1A O1A 133.4(2)
O7A Ba1A O4A 77.84(14)
O3A Ba1A O4A 55.65(12)
O6A Ba1A O4A 112.50(12)
O2A Ba1A O4A 111.36(13)
O100 Ba1A O4A 78.01(19)
O1A Ba1A O4A 146.56(14)
O7A Ba1A O8A 54.37(11)
O3A Ba1A O8A 77.31(13)
O6A Ba1A O8A 108.94(11)
O2A Ba1A O8A 75.20(13)
O100 Ba1A O8A 150.42(18)
O1A Ba1A O8A 72.07(15)
O4A Ba1A O8A 74.68(15)
O7A Ba1A O5A 109.37(11)
O3A Ba1A O5A 130.04(11)
O6A Ba1A O5A 53.91(11)
O2A Ba1A O5A 91.93(12)
O100 Ba1A O5A 72.18(17)
O1A Ba1A O5A 66.99(14)
O4A Ba1A O5A 146.10(13)
O8A Ba1A O5A 137.14(15)
O7A Ba1A Cu2A 30.44(8)
O3A Ba1A Cu2A 142.61(9)
O6A Ba1A Cu2A 30.93(8)
O2A Ba1A Cu2A 146.32(9)
O100 Ba1A Cu2A 105.80(16)
O1A Ba1A Cu2A 92.12(8)
O4A Ba1A Cu2A 88.20(8)
O8A Ba1A Cu2A 84.61(8)
O5A Ba1A Cu2A 84.76(8)
O7A Ba1A Cu1A 134.79(8)
O3A Ba1A Cu1A 29.73(9)
O6A Ba1A Cu1A 161.23(9)
O2A Ba1A Cu1A 29.91(9)
O100 Ba1A Cu1A 85.82(16)
O1A Ba1A Cu1A 86.14(9)
O4A Ba1A Cu1A 85.24(8)
O8A Ba1A Cu1A 80.86(8)
O5A Ba1A Cu1A 107.92(7)
Cu2A Ba1A Cu1A 165.192(18)
O7A Ba1A H100 146.6(11)
O3A Ba1A H100 66(2)
O6A Ba1A H100 106.3(17)
O2A Ba1A H100 87.3(6)
O100 Ba1A H100 17.8(5)
O1A Ba1A H100 124(2)
O4A Ba1A H100 82(3)
O8A Ba1A H100 143(2)
O5A Ba1A H100 74(3)
Cu2A Ba1A H100 123.5(6)
Cu1A Ba1A H100 68.8(10)
O3A Cu1A O2A 86.80(18)
O3A Cu1A N2A 94.06(19)
O2A Cu1A N2A 176.15(19)
O3A Cu1A N1A 159.47(19)
O2A Cu1A N1A 93.6(2)
N2A Cu1A N1A 84.3(2)
O3A Cu1A Ba1A 44.38(13)
O2A Cu1A Ba1A 44.74(12)
N2A Cu1A Ba1A 137.03(14)
N1A Cu1A Ba1A 138.17(15)
O7A Cu2A O6A 87.42(16)
O7A Cu2A N3A 173.9(2)
O6A Cu2A N3A 93.40(17)
O7A Cu2A N4A 94.67(17)
O6A Cu2A N4A 176.2(2)
N3A Cu2A N4A 84.85(19)
O7A Cu2A Ba1A 45.49(11)
O6A Cu2A Ba1A 46.32(11)
N3A Cu2A Ba1A 132.71(14)
N4A Cu2A Ba1A 136.77(13)
C9A N1A C10A 122.5(5)
C9A N1A Cu1A 124.8(4)
C10A N1A Cu1A 112.5(4)
C16A N2A C15A 122.8(5)
C16A N2A Cu1A 125.2(4)
C15A N2A Cu1A 111.8(3)
C33A N3A C34A 123.6(4)
C33A N3A Cu2A 124.7(4)
C34A N3A Cu2A 111.4(3)
C40A N4A C39A 121.9(4)
C40A N4A Cu2A 125.5(4)
C39A N4A Cu2A 111.9(3)
C3A O1A C2A 118.4(5)
C3A O1A Ba1A 123.3(3)
C2A O1A Ba1A 116.8(4)
C4A O2A Cu1A 126.9(4)
C4A O2A Ba1A 127.7(4)
Cu1A O2A Ba1A 105.35(18)
C18A O3A Cu1A 126.2(4)
C18A O3A Ba1A 125.7(4)
Cu1A O3A Ba1A 105.89(18)
C19A O4A C23A 118.6(5)
C19A O4A Ba1A 119.0(3)
C23A O4A Ba1A 122.4(4)
C27A O5A C26A 118.0(5)
C27A O5A Ba1A 121.2(3)
C26A O5A Ba1A 118.4(4)
C28A O6A Cu2A 125.9(3)
C28A O6A Ba1A 130.4(3)
Cu2A O6A Ba1A 102.75(15)
C42A O7A Cu2A 125.1(3)
C42A O7A Ba1A 130.0(3)
Cu2A O7A Ba1A 104.07(14)
C43A O8A C47A 117.5(4)
C43A O8A Ba1A 120.6(3)
C47A O8A Ba1A 118.0(3)
C2A C1A H1A1 109.5
C2A C1A H1A2 109.5
H1A1 C1A H1A2 109.5
C2A C1A H1A3 109.5
H1A1 C1A H1A3 109.5
H1A2 C1A H1A3 109.5
O1A C2A C1A 112.7(6)
O1A C2A H2AA 109.0
C1A C2A H2AA 109.0
O1A C2A H2AB 109.0
C1A C2A H2AB 109.0
H2AA C2A H2AB 107.8
O1A C3A C8A 124.4(6)
O1A C3A C4A 114.4(5)
C8A C3A C4A 121.2(6)
O2A C4A C5A 125.0(5)
O2A C4A C3A 118.1(5)
C5A C4A C3A 116.8(6)
C6A C5A C4A 120.9(6)
C6A C5A C9A 115.8(5)
C4A C5A C9A 123.1(5)
C7A C6A C5A 120.8(6)
C7A C6A H6AA 119.6
C5A C6A H6AA 119.6
C6A C7A C8A 120.0(6)
C6A C7A H7AA 120.0
C8A C7A H7AA 120.0
C3A C8A C7A 120.3(6)
C3A C8A H8AA 119.8
C7A C8A H8AA 119.8
N1A C9A C5A 126.2(5)
N1A C9A H9AA 116.9
C5A C9A H9AA 116.9
N1A C10A C11A 117.0(5)
N1A C10A C15A 107.9(4)
C11A C10A C15A 110.6(5)
N1A C10A H10A 106.9
C11A C10A H10A 106.9
C15A C10A H10A 106.9
C12A C11A C10A 109.5(6)
C12A C11A H11A 109.8
C10A C11A H11A 109.8
C12A C11A H11B 109.8
C10A C11A H11B 109.8
H11A C11A H11B 108.2
C11A C12A C13A 112.7(5)
C11A C12A H12A 109.1
C13A C12A H12A 109.1
C11A C12A H12B 109.1
C13A C12A H12B 109.1
H12A C12A H12B 107.8
C12A C13A C14A 112.9(5)
C12A C13A H13A 109.0
C14A C13A H13A 109.0
C12A C13A H13B 109.0
C14A C13A H13B 109.0
H13A C13A H13B 107.8
C15A C14A C13A 108.8(6)
C15A C14A H14A 109.9
C13A C14A H14A 109.9
C15A C14A H14B 109.9
C13A C14A H14B 109.9
H14A C14A H14B 108.3
N2A C15A C14A 116.1(5)
N2A C15A C10A 106.2(4)
C14A C15A C10A 111.2(4)
N2A C15A H15A 107.7
C14A C15A H15A 107.7
C10A C15A H15A 107.7
N2A C16A C17A 126.5(6)
N2A C16A H16A 116.7
C17A C16A H16A 116.7
C22A C17A C18A 120.2(6)
C22A C17A C16A 117.3(6)
C18A C17A C16A 122.4(6)
O3A C18A C17A 125.1(5)
O3A C18A C19A 117.6(5)
C17A C18A C19A 117.3(6)
O4A C19A C20A 124.1(6)
O4A C19A C18A 114.8(5)
C20A C19A C18A 121.1(6)
C19A C20A C21A 119.9(6)
C19A C20A H20A 120.0
C21A C20A H20A 120.0
C22A C21A C20A 120.3(6)
C22A C21A H21A 119.8
C20A C21A H21A 119.8
C21A C22A C17A 121.1(7)
C21A C22A H22A 119.4
C17A C22A H22A 119.4
O4A C23A C24A 112.3(7)
O4A C23A H23A 109.1
C24A C23A H23A 109.1
O4A C23A H23B 109.1
C24A C23A H23B 109.1
H23A C23A H23B 107.9
C23A C24A H24A 109.5
C23A C24A H24B 109.5
H24A C24A H24B 109.5
C23A C24A H24C 109.5
H24A C24A H24C 109.5
H24B C24A H24C 109.5
C26A C25A H25A 109.5
C26A C25A H25B 109.5
H25A C25A H25B 109.5
C26A C25A H25C 109.5
H25A C25A H25C 109.5
H25B C25A H25C 109.5
O5A C26A C25A 111.6(8)
O5A C26A H26A 109.3
C25A C26A H26A 109.3
O5A C26A H26D 109.3
C25A C26A H26D 109.3
H26A C26A H26D 108.0
C32A C27A O5A 125.5(5)
C32A C27A C28A 121.9(5)
O5A C27A C28A 112.6(4)
O6A C28A C29A 124.4(5)
O6A C28A C27A 119.0(4)
C29A C28A C27A 116.5(4)
C30A C29A C28A 119.9(5)
C30A C29A C33A 117.1(5)
C28A C29A C33A 122.6(5)
C31A C30A C29A 122.0(5)
C31A C30A H30A 119.0
C29A C30A H30A 119.0
C30A C31A C32A 120.2(5)
C30A C31A H31A 119.9
C32A C31A H31A 119.9
C27A C32A C31A 119.4(5)
C27A C32A H32A 120.3
C31A C32A H32A 120.3
N3A C33A C29A 124.9(5)
N3A C33A H33A 117.5
C29A C33A H33A 117.5
N3A C34A C35A 117.4(4)
N3A C34A C39A 107.2(4)
C35A C34A C39A 111.3(4)
N3A C34A H34A 106.8
C35A C34A H34A 106.8
C39A C34A H34A 106.8
C34A C35A C36A 109.9(5)
C34A C35A H35A 109.7
C36A C35A H35A 109.7
C34A C35A H35B 109.7
C36A C35A H35B 109.7
H35A C35A H35B 108.2
C37A C36A C35A 111.8(5)
C37A C36A H36A 109.3
C35A C36A H36A 109.3
C37A C36A H36B 109.3
C35A C36A H36B 109.3
H36A C36A H36B 107.9
C36A C37A C38A 112.4(5)
C36A C37A H37A 109.1
C38A C37A H37A 109.1
C36A C37A H37B 109.1
C38A C37A H37B 109.1
H37A C37A H37B 107.9
C37A C38A C39A 111.0(5)
C37A C38A H38A 109.4
C39A C38A H38A 109.4
C37A C38A H38B 109.4
C39A C38A H38B 109.4
H38A C38A H38B 108.0
N4A C39A C38A 117.3(5)
N4A C39A C34A 107.0(4)
C38A C39A C34A 110.9(5)
N4A C39A H39A 107.1
C38A C39A H39A 107.1
C34A C39A H39A 107.1
N4A C40A C41A 125.3(5)
N4A C40A H40A 117.3
C41A C40A H40A 117.3
C46A C41A C42A 119.2(5)
C46A C41A C40A 116.7(5)
C42A C41A C40A 124.1(4)
O7A C42A C43A 117.4(5)
O7A C42A C41A 124.5(5)
C43A C42A C41A 118.0(4)
O8A C43A C44A 125.4(5)
O8A C43A C42A 113.9(4)
C44A C43A C42A 120.7(5)
C45A C44A C43A 120.8(5)
C45A C44A H44A 119.6
C43A C44A H44A 119.6
C46A C45A C44A 119.8(5)
C46A C45A H45A 120.1
C44A C45A H45A 120.1
C45A C46A C41A 121.5(5)
C45A C46A H46A 119.3
C41A C46A H46A 119.3
O8A C47A C48A 112.5(6)
O8A C47A H47A 109.1
C48A C47A H47A 109.1
O8A C47A H47B 109.1
C48A C47A H47B 109.1
H47A C47A H47B 107.8
C47A C48A H48A 109.5
C47A C48A H48B 109.5
H48A C48A H48B 109.5
C47A C48A H48C 109.5
H48A C48A H48C 109.5
H48B C48A H48C 109.5
C100 O100 Ba1A 130.1(7)
C100 O100 H100 124(8)
Ba1A O100 H100 69(8)
O100 C100 H10E 109.5
O100 C100 H10C 109.5
H10E C100 H10C 109.5
O100 C100 H10D 109.5
H10E C100 H10D 109.5
H10C C100 H10D 109.5
C200 O200 H200 109.5
O200 C200 H20E 109.5
O200 C200 H20C 109.5
H20E C200 H20C 109.5
O200 C200 H20D 109.5
H20E C200 H20D 109.5
H20C C200 H20D 109.5
I2A' I3A I4A 169.7(3)
I2A' I3A I2A 8.4(4)
I4A I3A I2A 174.07(3)
I2B' I3B I4B 171.7(2)
I2B' I3B I2B 9.0(3)
I4B I3B I2B 173.12(2)
O2B Ba1B O7B 124.19(13)
O2B Ba1B O3B 58.69(11)
O7B Ba1B O3B 131.96(13)
O2B Ba1B O6B 118.13(12)
O7B Ba1B O6B 58.86(13)
O3B Ba1B O6B 169.13(14)
O2B Ba1B O300 133.72(19)
O7B Ba1B O300 101.91(18)
O3B Ba1B O300 94.88(17)
O6B Ba1B O300 80.35(18)
O2B Ba1B O5B 78.81(14)
O7B Ba1B O5B 112.92(13)
O3B Ba1B O5B 114.22(13)
O6B Ba1B O5B 55.47(13)
O300 Ba1B O5B 79.8(2)
O2B Ba1B O8B 83.72(14)
O7B Ba1B O8B 55.98(12)
O3B Ba1B O8B 79.27(14)
O6B Ba1B O8B 111.22(13)
O300 Ba1B O8B 131.6(2)
O5B Ba1B O8B 146.42(15)
O2B Ba1B O4B 111.09(12)
O7B Ba1B O4B 90.31(14)
O3B Ba1B O4B 54.77(12)
O6B Ba1B O4B 130.57(13)
O300 Ba1B O4B 68.7(2)
O5B Ba1B O4B 144.28(15)
O8B Ba1B O4B 69.04(15)
O2B Ba1B O1B 54.09(12)
O7B Ba1B O1B 74.98(13)
O3B Ba1B O1B 107.38(13)
O6B Ba1B O1B 74.91(14)
O300 Ba1B O1B 152.7(2)
O5B Ba1B O1B 76.80(16)
O8B Ba1B O1B 69.73(15)
O4B Ba1B O1B 137.48(16)
O2B Ba1B Cu1B 30.60(8)
O7B Ba1B Cu1B 144.23(9)
O3B Ba1B Cu1B 30.81(8)
O6B Ba1B Cu1B 142.30(9)
O300 Ba1B Cu1B 109.48(15)
O5B Ba1B Cu1B 89.60(9)
O8B Ba1B Cu1B 89.71(9)
O4B Ba1B Cu1B 85.58(9)
O1B Ba1B Cu1B 84.31(8)
O2B Ba1B Cu2B 133.35(8)
O7B Ba1B Cu2B 30.14(9)
O3B Ba1B Cu2B 159.78(9)
O6B Ba1B Cu2B 30.22(9)
O300 Ba1B Cu2B 84.81(15)
O5B Ba1B Cu2B 85.68(9)
O8B Ba1B Cu2B 85.81(9)
O4B Ba1B Cu2B 107.07(9)
O1B Ba1B Cu2B 79.65(8)
Cu1B Ba1B Cu2B 163.919(19)
O2B Ba1B H300 150.0(15)
O7B Ba1B H300 84.6(9)
O3B Ba1B H300 110.4(15)
O6B Ba1B H300 66.8(19)
O300 Ba1B H300 18.0(6)
O5B Ba1B H300 82(3)
O8B Ba1B H300 124(2)
O4B Ba1B H300 73(3)
O1B Ba1B H300 141.7(19)
Cu1B Ba1B H300 127.5(6)
Cu2B Ba1B H300 67.1(7)
O2B Cu1B O3B 86.91(17)
O2B Cu1B N1B 93.42(18)
O3B Cu1B N1B 176.8(2)
O2B Cu1B N2B 178.37(18)
O3B Cu1B N2B 94.53(18)
N1B Cu1B N2B 85.18(19)
O2B Cu1B Ba1B 45.33(11)
O3B Cu1B Ba1B 46.23(13)
N1B Cu1B Ba1B 132.78(14)
N2B Cu1B Ba1B 136.29(14)
O6B Cu2B O7B 86.96(18)
O6B Cu2B N4B 170.3(2)
O7B Cu2B N4B 94.47(19)
O6B Cu2B N3B 92.6(2)
O7B Cu2B N3B 165.8(2)
N4B Cu2B N3B 83.7(2)
O6B Cu2B I1B 94.60(14)
O7B Cu2B I1B 95.47(14)
N4B Cu2B I1B 94.81(14)
N3B Cu2B I1B 98.67(14)
O6B Cu2B Ba1B 45.25(13)
O7B Cu2B Ba1B 44.24(13)
N4B Cu2B Ba1B 138.19(14)
N3B Cu2B Ba1B 137.80(15)
I1B Cu2B Ba1B 85.13(3)
C9B N1B C10B 124.0(5)
C9B N1B Cu1B 124.9(4)
C10B N1B Cu1B 111.1(3)
C16B N2B C15B 121.3(5)
C16B N2B Cu1B 124.8(4)
C15B N2B Cu1B 112.7(3)
C33B N3B C34B 122.4(5)
C33B N3B Cu2B 124.3(4)
C34B N3B Cu2B 113.2(4)
C40B N4B C39B 124.1(5)
C40B N4B Cu2B 125.0(4)
C39B N4B Cu2B 110.8(4)
C3B O1B C2B 117.2(5)
C3B O1B Ba1B 120.2(3)
C2B O1B Ba1B 119.7(4)
C4B O2B Cu1B 124.2(3)
C4B O2B Ba1B 131.4(3)
Cu1B O2B Ba1B 104.06(15)
C18B O3B Cu1B 125.9(4)
C18B O3B Ba1B 128.4(4)
Cu1B O3B Ba1B 102.95(16)
C19B O4B C23B 118.6(5)
C19B O4B Ba1B 121.0(3)
C23B O4B Ba1B 119.1(4)
C27B O5B C26B 117.2(6)
C27B O5B Ba1B 120.5(4)
C26B O5B Ba1B 122.0(4)
C28B O6B Cu2B 126.5(4)
C28B O6B Ba1B 125.0(4)
Cu2B O6B Ba1B 104.53(18)
C42B O7B Cu2B 125.0(4)
C42B O7B Ba1B 129.3(4)
Cu2B O7B Ba1B 105.62(18)
C43B O8B C47B 118.8(5)
C43B O8B Ba1B 122.9(3)
C47B O8B Ba1B 118.0(4)
C2B C1B H1B1 109.5
C2B C1B H1B2 109.5
H1B1 C1B H1B2 109.5
C2B C1B H1B3 109.5
H1B1 C1B H1B3 109.5
H1B2 C1B H1B3 109.5
C1B C2B O1B 114.9(11)
C1B C2B H2BA 108.5
O1B C2B H2BA 108.5
C1B C2B H2BB 108.5
O1B C2B H2BB 108.5
H2BA C2B H2BB 107.5
O1B C3B C8B 125.0(5)
O1B C3B C4B 114.6(5)
C8B C3B C4B 120.4(5)
O2B C4B C5B 125.2(5)
O2B C4B C3B 116.6(4)
C5B C4B C3B 118.2(4)
C4B C5B C6B 120.7(5)
C4B C5B C9B 123.1(5)
C6B C5B C9B 116.0(5)
C7B C6B C5B 120.3(5)
C7B C6B H6BA 119.9
C5B C6B H6BA 119.9
C6B C7B C8B 119.2(5)
C6B C7B H7BA 120.4
C8B C7B H7BA 120.4
C3B C8B C7B 121.2(5)
C3B C8B H8BA 119.4
C7B C8B H8BA 119.4
N1B C9B C5B 125.1(5)
N1B C9B H9BA 117.5
C5B C9B H9BA 117.5
N1B C10B C15B 108.1(4)
N1B C10B C11B 116.9(5)
C15B C10B C11B 108.1(5)
N1B C10B H10B 107.8
C15B C10B H10B 107.8
C11B C10B H10B 107.8
C12B C11B C10B 107.4(6)
C12B C11B H11C 110.2
C10B C11B H11C 110.2
C12B C11B H11D 110.2
C10B C11B H11D 110.2
H11C C11B H11D 108.5
C13B C12B C11B 111.7(5)
C13B C12B H12C 109.3
C11B C12B H12C 109.3
C13B C12B H12D 109.3
C11B C12B H12D 109.3
H12C C12B H12D 107.9
C12B C13B C14B 111.1(6)
C12B C13B H13C 109.4
C14B C13B H13C 109.4
C12B C13B H13D 109.4
C14B C13B H13D 109.4
H13C C13B H13D 108.0
C15B C14B C13B 110.7(6)
C15B C14B H14C 109.5
C13B C14B H14C 109.5
C15B C14B H14D 109.5
C13B C14B H14D 109.5
H14C C14B H14D 108.1
N2B C15B C14B 115.3(5)
N2B C15B C10B 108.1(4)
C14B C15B C10B 109.0(5)
N2B C15B H15B 108.1
C14B C15B H15B 108.1
C10B C15B H15B 108.1
N2B C16B C17B 125.4(5)
N2B C16B H16B 117.3
C17B C16B H16B 117.3
C22B C17B C18B 120.4(6)
C22B C17B C16B 115.8(5)
C18B C17B C16B 123.9(5)
O3B C18B C17B 124.6(5)
O3B C18B C19B 117.6(5)
C17B C18B C19B 117.8(5)
O4B C19B C20B 124.9(5)
O4B C19B C18B 114.2(5)
C20B C19B C18B 120.9(6)
C19B C20B C21B 121.1(6)
C19B C20B H20B 119.5
C21B C20B H20B 119.5
C22B C21B C20B 119.4(6)
C22B C21B H21B 120.3
C20B C21B H21B 120.3
C21B C22B C17B 120.2(6)
C21B C22B H22B 119.9
C17B C22B H22B 119.9
O4B C23B C24B 112.5(8)
O4B C23B H23C 109.1
C24B C23B H23C 109.1
O4B C23B H23D 109.1
C24B C23B H23D 109.1
H23C C23B H23D 107.8
C23B C24B H24D 109.5
C23B C24B H24E 109.5
H24D C24B H24E 109.5
C23B C24B H24F 109.5
H24D C24B H24F 109.5
H24E C24B H24F 109.5
C26B C25B H25D 109.5
C26B C25B H25E 109.5
H25D C25B H25E 109.5
C26B C25B H25F 109.5
H25D C25B H25F 109.5
H25E C25B H25F 109.5
O5B C26B C25B 113.3(8)
O5B C26B H26B 108.9
C25B C26B H26B 108.9
O5B C26B H26C 108.9
C25B C26B H26C 108.9
H26B C26B H26C 107.7
C32B C27B O5B 124.6(6)
C32B C27B C28B 122.1(7)
O5B C27B C28B 113.2(6)
O6B C28B C27B 119.1(6)
O6B C28B C29B 124.1(5)
C27B C28B C29B 116.7(6)
C30B C29B C28B 119.0(6)
C30B C29B C33B 117.8(6)
C28B C29B C33B 122.9(6)
C31B C30B C29B 121.1(6)
C31B C30B H30B 119.5
C29B C30B H30B 119.5
C30B C31B C32B 120.1(7)
C30B C31B H31B 120.0
C32B C31B H31B 120.0
C27B C32B C31B 120.8(7)
C27B C32B H32B 119.6
C31B C32B H32B 119.6
N3B C33B C29B 125.2(6)
N3B C33B H33B 117.4
C29B C33B H33B 117.4
N3B C34B C35B 117.6(5)
N3B C34B C39B 105.8(4)
C35B C34B C39B 111.9(5)
N3B C34B H34B 107.0
C35B C34B H34B 107.0
C39B C34B H34B 107.0
C34B C35B C36B 111.4(6)
C34B C35B H35C 109.4
C36B C35B H35C 109.4
C34B C35B H35D 109.4
C36B C35B H35D 109.4
H35C C35B H35D 108.0
C35B C36B C37B 111.0(6)
C35B C36B H36C 109.4
C37B C36B H36C 109.4
C35B C36B H36D 109.4
C37B C36B H36D 109.4
H36C C36B H36D 108.0
C38B C37B C36B 112.6(6)
C38B C37B H37C 109.1
C36B C37B H37C 109.1
C38B C37B H37D 109.1
C36B C37B H37D 109.1
H37C C37B H37D 107.8
C39B C38B C37B 109.4(6)
C39B C38B H38C 109.8
C37B C38B H38C 109.8
C39B C38B H38D 109.8
C37B C38B H38D 109.8
H38C C38B H38D 108.2
N4B C39B C38B 115.7(5)
N4B C39B C34B 106.4(4)
C38B C39B C34B 111.2(5)
N4B C39B H39B 107.7
C38B C39B H39B 107.7
C34B C39B H39B 107.7
N4B C40B C41B 125.2(5)
N4B C40B H40B 117.4
C41B C40B H40B 117.4
C42B C41B C46B 120.9(6)
C42B C41B C40B 124.2(6)
C46B C41B C40B 114.9(6)
O7B C42B C41B 125.1(5)
O7B C42B C43B 116.9(5)
C41B C42B C43B 118.0(5)
C44B C43B O8B 124.3(5)
C44B C43B C42B 121.2(6)
O8B C43B C42B 114.5(5)
C43B C44B C45B 120.7(6)
C43B C44B H44B 119.6
C45B C44B H44B 119.6
C44B C45B C46B 119.3(6)
C44B C45B H45B 120.3
C46B C45B H45B 120.3
C45B C46B C41B 119.9(6)
C45B C46B H46B 120.0
C41B C46B H46B 120.0
O8B C47B C48B 112.9(6)
O8B C47B H47C 109.0
C48B C47B H47C 109.0
O8B C47B H47D 109.0
C48B C47B H47D 109.0
H47C C47B H47D 107.8
C47B C48B H48D 109.5
C47B C48B H48E 109.5
H48D C48B H48E 109.5
C47B C48B H48F 109.5
H48D C48B H48F 109.5
H48E C48B H48F 109.5
C300 O300 Ba1B 136.6(8)
C300 O300 H300 120(8)
Ba1B O300 H300 80(8)
O300 C300 H30C 109.5
O300 C300 H30D 109.5
H30C C300 H30D 109.5
O300 C300 H30E 109.5
H30C C300 H30E 109.5
H30D C300 H30E 109.5
C400 O400 H400 109.5
O400 C400 H40C 109.5
O400 C400 H40D 109.5
H40C C400 H40D 109.5
O400 C400 H40E 109.5
H40C C400 H40E 109.5
H40D C400 H40E 109.5

loop_
_geom_bond_atom_site_label_1
_geom_bond_atom_site_label_2
_geom_bond_distance
Ba1A O7A 2.691(4)
Ba1A O3A 2.711(4)
Ba1A O6A 2.714(4)
Ba1A O2A 2.721(4)
Ba1A O100 2.788(6)
Ba1A O1A 2.816(5)
Ba1A O4A 2.868(5)
Ba1A O8A 2.952(4)
Ba1A O5A 2.982(4)
Ba1A Cu2A 3.6601(10)
Ba1A Cu1A 3.7278(12)
Ba1A H100 2.61(12)
Cu1A O3A 1.922(4)
Cu1A O2A 1.928(4)
Cu1A N2A 1.941(5)
Cu1A N1A 1.969(5)
Cu2A O7A 1.912(4)
Cu2A O6A 1.929(4)
Cu2A N3A 1.938(4)
Cu2A N4A 1.951(4)
N1A C9A 1.274(8)
N1A C10A 1.463(7)
N2A C16A 1.285(8)
N2A C15A 1.479(7)
N3A C33A 1.292(7)
N3A C34A 1.455(7)
N4A C40A 1.278(6)
N4A C39A 1.480(6)
O1A C3A 1.368(8)
O1A C2A 1.437(7)
O2A C4A 1.299(8)
O3A C18A 1.312(8)
O4A C19A 1.365(7)
O4A C23A 1.436(7)
O5A C27A 1.371(6)
O5A C26A 1.455(7)
O6A C28A 1.304(6)
O7A C42A 1.333(6)
O8A C43A 1.374(7)
O8A C47A 1.454(7)
C1A C2A 1.522(10)
C1A H1A1 0.9800
C1A H1A2 0.9800
C1A H1A3 0.9800
C2A H2AA 0.9900
C2A H2AB 0.9900
C3A C8A 1.382(9)
C3A C4A 1.434(8)
C4A C5A 1.411(8)
C5A C6A 1.406(9)
C5A C9A 1.452(8)
C6A C7A 1.368(9)
C6A H6AA 0.9500
C7A C8A 1.400(10)
C7A H7AA 0.9500
C8A H8AA 0.9500
C9A H9AA 0.9500
C10A C11A 1.531(8)
C10A C15A 1.539(8)
C10A H10A 1.0000
C11A C12A 1.518(9)
C11A H11A 0.9900
C11A H11B 0.9900
C12A C13A 1.520(11)
C12A H12A 0.9900
C12A H12B 0.9900
C13A C14A 1.521(9)
C13A H13A 0.9900
C13A H13B 0.9900
C14A C15A 1.520(7)
C14A H14A 0.9900
C14A H14B 0.9900
C15A H15A 1.0000
C16A C17A 1.438(8)
C16A H16A 0.9500
C17A C22A 1.397(10)
C17A C18A 1.422(8)
C18A C19A 1.426(8)
C19A C20A 1.383(9)
C20A C21A 1.399(10)
C20A H20A 0.9500
C21A C22A 1.366(10)
C21A H21A 0.9500
C22A H22A 0.9500
C23A C24A 1.489(13)
C23A H23A 0.9900
C23A H23B 0.9900
C24A H24A 0.9800
C24A H24B 0.9800
C24A H24C 0.9800
C25A C26A 1.478(15)
C25A H25A 0.9800
C25A H25B 0.9800
C25A H25C 0.9800
C26A H26A 0.9900
C26A H26D 0.9900
C27A C32A 1.370(7)
C27A C28A 1.431(7)
C28A C29A 1.429(7)
C29A C30A 1.400(7)
C29A C33A 1.461(8)
C30A C31A 1.341(9)
C30A H30A 0.9500
C31A C32A 1.420(8)
C31A H31A 0.9500
C32A H32A 0.9500
C33A H33A 0.9500
C34A C35A 1.512(7)
C34A C39A 1.532(7)
C34A H34A 1.0000
C35A C36A 1.526(8)
C35A H35A 0.9900
C35A H35B 0.9900
C36A C37A 1.498(9)
C36A H36A 0.9900
C36A H36B 0.9900
C37A C38A 1.509(8)
C37A H37A 0.9900
C37A H37B 0.9900
C38A C39A 1.519(8)
C38A H38A 0.9900
C38A H38B 0.9900
C39A H39A 1.0000
C40A C41A 1.435(7)
C40A H40A 0.9500
C41A C46A 1.405(7)
C41A C42A 1.422(7)
C42A C43A 1.417(7)
C43A C44A 1.384(7)
C44A C45A 1.382(9)
C44A H44A 0.9500
C45A C46A 1.372(9)
C45A H45A 0.9500
C46A H46A 0.9500
C47A C48A 1.504(12)
C47A H47A 0.9900
C47A H47B 0.9900
C48A H48A 0.9800
C48A H48B 0.9800
C48A H48C 0.9800
O100 C100 1.395(11)
O100 H100 0.85(2)
C100 H10E 0.9800
C100 H10C 0.9800
C100 H10D 0.9800
O200 C200 1.407(15)
O200 H200 0.8400
C200 H20E 0.9800
C200 H20C 0.9800
C200 H20D 0.9800
I4A I3A 2.9045(12)
I2A' I3A 2.46(3)
I2B' I3B 2.119(12)
I3A I2A 2.9161(13)
I2B I3B 2.9296(16)
I3B I4B 2.8972(12)
I1B Cu2B 3.0489(12)
Ba1B O2B 2.680(4)
Ba1B O7B 2.689(4)
Ba1B O3B 2.708(4)
Ba1B O6B 2.724(4)
Ba1B O300 2.771(7)
Ba1B O5B 2.834(5)
Ba1B O8B 2.842(5)
Ba1B O4B 2.914(4)
Ba1B O1B 2.984(4)
Ba1B Cu1B 3.6546(11)
Ba1B Cu2B 3.7124(12)
Ba1B H300 2.76(12)
Cu1B O2B 1.918(4)
Cu1B O3B 1.921(4)
Cu1B N1B 1.939(5)
Cu1B N2B 1.940(5)
Cu2B O6B 1.930(4)
Cu2B O7B 1.936(4)
Cu2B N4B 1.947(5)
Cu2B N3B 1.954(5)
N1B C9B 1.295(7)
N1B C10B 1.475(7)
N2B C16B 1.292(7)
N2B C15B 1.483(7)
N3B C33B 1.295(8)
N3B C34B 1.466(7)
N4B C40B 1.291(8)
N4B C39B 1.464(7)
O1B C3B 1.357(7)
O1B C2B 1.451(8)
O2B C4B 1.331(5)
O3B C18B 1.317(6)
O4B C19B 1.369(7)
O4B C23B 1.445(8)
O5B C27B 1.384(9)
O5B C26B 1.442(8)
O6B C28B 1.295(7)
O7B C42B 1.329(7)
O8B C43B 1.375(7)
O8B C47B 1.441(7)
C1B C2B 1.392(17)
C1B H1B1 0.9800
C1B H1B2 0.9800
C1B H1B3 0.9800
C2B H2BA 0.9900
C2B H2BB 0.9900
C3B C8B 1.378(7)
C3B C4B 1.429(7)
C4B C5B 1.403(7)
C5B C6B 1.416(8)
C5B C9B 1.434(8)
C6B C7B 1.387(9)
C6B H6BA 0.9500
C7B C8B 1.412(9)
C7B H7BA 0.9500
C8B H8BA 0.9500
C9B H9BA 0.9500
C10B C15B 1.517(8)
C10B C11B 1.544(8)
C10B H10B 1.0000
C11B C12B 1.534(9)
C11B H11C 0.9900
C11B H11D 0.9900
C12B C13B 1.524(9)
C12B H12C 0.9900
C12B H12D 0.9900
C13B C14B 1.540(10)
C13B H13C 0.9900
C13B H13D 0.9900
C14B C15B 1.509(8)
C14B H14C 0.9900
C14B H14D 0.9900
C15B H15B 1.0000
C16B C17B 1.436(8)
C16B H16B 0.9500
C17B C22B 1.415(8)
C17B C18B 1.416(8)
C18B C19B 1.418(8)
C19B C20B 1.380(7)
C20B C21B 1.397(9)
C20B H20B 0.9500
C21B C22B 1.390(9)
C21B H21B 0.9500
C22B H22B 0.9500
C23B C24B 1.540(17)
C23B H23C 0.9900
C23B H23D 0.9900
C24B H24D 0.9800
C24B H24E 0.9800
C24B H24F 0.9800
C25B C26B 1.492(14)
C25B H25D 0.9800
C25B H25E 0.9800
C25B H25F 0.9800
C26B H26B 0.9900
C26B H26C 0.9900
C27B C32B 1.359(11)
C27B C28B 1.409(9)
C28B C29B 1.431(8)
C29B C30B 1.420(9)
C29B C33B 1.442(9)
C30B C31B 1.356(11)
C30B H30B 0.9500
C31B C32B 1.379(11)
C31B H31B 0.9500
C32B H32B 0.9500
C33B H33B 0.9500
C34B C35B 1.502(8)
C34B C39B 1.534(8)
C34B H34B 1.0000
C35B C36B 1.521(10)
C35B H35C 0.9900
C35B H35D 0.9900
C36B C37B 1.529(11)
C36B H36C 0.9900
C36B H36D 0.9900
C37B C38B 1.523(9)
C37B H37C 0.9900
C37B H37D 0.9900
C38B C39B 1.520(8)
C38B H38C 0.9900
C38B H38D 0.9900
C39B H39B 1.0000
C40B C41B 1.459(8)
C40B H40B 0.9500
C41B C42B 1.391(8)
C41B C46B 1.413(9)
C42B C43B 1.425(8)
C43B C44B 1.374(9)
C44B C45B 1.398(9)
C44B H44B 0.9500
C45B C46B 1.400(9)
C45B H45B 0.9500
C46B H46B 0.9500
C47B C48B 1.493(12)
C47B H47C 0.9900
C47B H47D 0.9900
C48B H48D 0.9800
C48B H48E 0.9800
C48B H48F 0.9800
O300 C300 1.472(13)
O300 H300 0.86(2)
C300 H30C 0.9800
C300 H30D 0.9800
C300 H30E 0.9800
O400 C400 1.372(16)
O400 H400 0.8400
C400 H40C 0.9800
C400 H40D 0.9800
C400 H40E 0.9800
